data_2011963
loop_
_publ_author_name
'Thompson, Hugh W.'
'Lalancette, Roger A.'
'Brunskill, Andrew P. J.'

_publ_section_title
;
 ({-})-3,6-Dioxo-5\b-cholanic acid: hydrogen bonding in the hemihydrate
 of a steroidal diketo acid
;
_journal_issue 5
_journal_name_full 'Acta Crystallographica Section C'
_journal_page_first 632
_journal_page_last 633
_journal_paper_doi 10.1107/S0108270101002980
_journal_volume 57
_journal_year 2001
_chemical_formula_moiety 'C24 H36 O4 , 0.5H2 O'
_chemical_formula_sum 'C24 H37 O4.5'
_chemical_formula_weight 397.56
_chemical_name_systematic '(-)-3,6-Dioxo-5\b-cholanic acid'
_space_group_IT_number 5
_symmetry_cell_setting monoclinic
_symmetry_space_group_name_Hall 'C 2y'
_symmetry_space_group_name_H-M 'C 1 2 1'
_audit_creation_method SHELXL-97
_cell_angle_alpha 90.00
_cell_angle_beta 100.870(10)
_cell_angle_gamma 90.00
_cell_formula_units_Z 4
_cell_length_a 13.144(3)
_cell_length_b 7.750(2)
_cell_length_c 22.415(5)
_cell_measurement_reflns_used 35
_cell_measurement_temperature 293(2)
_cell_measurement_theta_max 13.2
_cell_measurement_theta_min 5.3
_cell_volume 2242.4(9)
_computing_cell_refinement XSCANS
_computing_data_collection 'XSCANS (Siemens, 1996)'
_computing_data_reduction XSCANS
_computing_molecular_graphics 'SHELXP97 (Sheldrick, 1997)'
_computing_publication_material SHELXL97
_computing_structure_refinement 'SHELXL97 (Sheldrick, 1997)'
_computing_structure_solution 'SHELXS97 (Sheldrick, 1997)'
_diffrn_ambient_temperature 293(2)
_diffrn_measured_fraction_theta_full .999
_diffrn_measured_fraction_theta_max .999
_diffrn_measurement_device_type 'Siemens P4'
_diffrn_measurement_method '2\q/\q scans'
_diffrn_radiation_monochromator graphite
_diffrn_radiation_source 'normal-focus sealed tube'
_diffrn_radiation_type MoK\a
_diffrn_radiation_wavelength .71073
_diffrn_reflns_av_R_equivalents .050
_diffrn_reflns_av_sigmaI/netI .066
_diffrn_reflns_limit_h_max 15
_diffrn_reflns_limit_h_min -15
_diffrn_reflns_limit_k_max 9
_diffrn_reflns_limit_k_min -9
_diffrn_reflns_limit_l_max 26
_diffrn_reflns_limit_l_min -26
_diffrn_reflns_number 4412
_diffrn_reflns_theta_full 25.00
_diffrn_reflns_theta_max 25.00
_diffrn_reflns_theta_min 1.85
_diffrn_standards_decay_% 'variation <1'
_diffrn_standards_interval_count 97
_diffrn_standards_number 3
_exptl_absorpt_coefficient_mu .079
_exptl_absorpt_correction_type none
_exptl_crystal_colour colourless
_exptl_crystal_density_diffrn 1.178
_exptl_crystal_density_method 'not measured'
_exptl_crystal_description parallelepiped
_exptl_crystal_F_000 880
_exptl_crystal_size_max .65
_exptl_crystal_size_mid .60
_exptl_crystal_size_min .10
_refine_diff_density_max .11
_refine_diff_density_min -.13
_refine_ls_extinction_method none
_refine_ls_goodness_of_fit_ref 1.02
_refine_ls_hydrogen_treatment mixed
_refine_ls_matrix_type full
_refine_ls_number_parameters 265
_refine_ls_number_reflns 2127
_refine_ls_number_restraints 1
_refine_ls_restrained_S_all 1.02
_refine_ls_R_factor_all .113
_refine_ls_R_factor_gt .050
_refine_ls_shift/su_max <0.001
_refine_ls_shift/su_mean .00
_refine_ls_structure_factor_coef Fsqd
_refine_ls_weighting_details 'calc w=1/[\s^2^(Fo^2^)+(0.0385P)^2^] where P=(Fo^2^+2Fc^2^)/3'
_refine_ls_weighting_scheme calc
_refine_ls_wR_factor_ref .109
_reflns_number_gt 1191
_reflns_number_total 2127
_reflns_threshold_expression I>2\s(I)
_cod_data_source_file fr1302.cif
_cod_data_source_block I
_cod_depositor_comments
;
The following automatic conversions were performed:
'_symmetry_cell_setting' value 'Monoclinic' changed to 'monoclinic'
according to '/home/saulius/struct/CIF-dictionaries/cif_core.dic'
dictionary named 'cif_core.dic' version 2.4.1 from
2010-06-29.

'_geom_bond_publ_flag' value 'Y' changed to 'y' according to
'/home/saulius/struct/CIF-dictionaries/cif_core.dic' dictionary named
'cif_core.dic' version 2.4.1 from 2010-06-29 (2 times).

Automatic conversion script
Id: cif_fix_enum 1527 2010-12-29 10:47:43Z saulius 

The following automatic conversions were performed:

'_symmetry_cell_setting' value 'Monoclinic' changed to 'monoclinic'
according to /home/saulius/struct/CIF-dictionaries/cif_core.dic
dictionary named 'cif_core.dic' version 2.4.1 from
2010-06-29.

'_geom_bond_publ_flag' value 'Y' changed to 'y'
according to /home/saulius/struct/CIF-dictionaries/cif_core.dic
dictionary named 'cif_core.dic' version 2.4.1 from 2010-06-29 (2
times).

'_geom_angle_publ_flag' value 'Y' changed to 'y' according
to /home/saulius/struct/CIF-dictionaries/cif_core.dic dictionary
named 'cif_core.dic' version 2.4.1 from 2010-06-29 (2 times).

Automatic conversion script
Id: cif_fix_values 1715 2011-07-08 13:25:40Z adriana 
;
_cod_original_sg_symbol_H-M 'C 2'
_cod_database_code 2011963

loop_
_symmetry_equiv_pos_as_xyz
'x, y, z'
'-x, y, -z'
'x+1/2, y+1/2, z'
'-x+1/2, y+1/2, -z'

loop_
_atom_site_label
_atom_site_fract_x
_atom_site_fract_y
_atom_site_fract_z
_atom_site_U_iso_or_equiv
_atom_site_adp_type
_atom_site_calc_flag
_atom_site_refinement_flags
_atom_site_occupancy
_atom_site_disorder_assembly
_atom_site_disorder_group
_atom_site_type_symbol
O1 .8596(3) .3116(7) .53757(19) .1304(19) Uani d . 1 . . O
O2 .9159(3) -.0649(5) .33975(18) .0925(12) Uani d . 1 . . O
O3 .1041(3) .3698(5) .0202(2) .1261(19) Uani d . 1 . . O
O4 .1023(3) .6483(5) .01384(19) .0954(13) Uani d . 1 . . O
O5 1.0727(7) -.1311(15) .4463(5) .169(4) Uani d P .50 . . O
C1 .8914(4) .5175(7) .4034(2) .0715(15) Uani d . 1 . . C
C2 .8304(4) .5062(9) .4538(3) .0912(19) Uani d . 1 . . C
C3 .8411(4) .3329(10) .4829(3) .091(2) Uani d . 1 . . C
C4 .8252(4) .1826(8) .4396(2) .0875(19) Uani d . 1 . . C
C5 .8844(4) .2010(6) .3868(2) .0606(14) Uani d . 1 . . C
C6 .8571(4) .0540(6) .3428(2) .0657(15) Uani d . 1 . . C
C7 .7519(4) .0625(6) .3024(2) .0659(14) Uani d . 1 . . C
C8 .7318(3) .2367(6) .2716(2) .0496(12) Uani d . 1 . . C
C9 .7560(3) .3874(6) .31661(19) .0496(11) Uani d . 1 . . C
C10 .8684(3) .3778(6) .3542(2) .0518(12) Uani d . 1 . . C
C11 .7294(3) .5614(6) .2851(2) .0627(14) Uani d . 1 . . C
C12 .6179(3) .5697(6) .2475(2) .0632(14) Uani d . 1 . . C
C13 .5952(3) .4222(5) .20128(19) .0466(12) Uani d . 1 . . C
C14 .6197(3) .2538(6) .2373(2) .0504(12) Uani d . 1 . . C
C15 .5754(4) .1133(6) .1929(2) .0624(13) Uani d . 1 . . C
C16 .4749(3) .1965(6) .1575(2) .0626(14) Uani d . 1 . . C
C17 .4797(3) .3915(6) .1728(2) .0547(12) Uani d . 1 . . C
C18 .6600(3) .4417(6) .15139(19) .0614(14) Uani d . 1 . . C
C19 .9489(3) .3947(7) .31378(19) .0641(13) Uani d . 1 . . C
C20 .4279(3) .5026(6) .1186(2) .0570(12) Uani d . 1 . . C
C21 .4376(4) .6953(7) .1324(3) .0812(17) Uani d . 1 . . C
C22 .3125(3) .4537(7) .0994(2) .0701(15) Uani d . 1 . . C
C23 .2649(3) .5158(7) .0359(2) .0740(15) Uani d . 1 . . C
C24 .1498(3) .5087(8) .0218(2) .0649(13) Uani d . 1 . . C
H3 .0414 .3864 .0119 .080 Uiso calc PR .50 . . H
H4 .0398 .6298 .0063 .080 Uiso calc PR .50 . . H
HO5A 1.0391 -.1401 .4126 .080 Uiso d P .50 . . H
H1A .9645 .5123 .4213 .086 Uiso calc R 1 . . H
H1B .8784 .6293 .3840 .086 Uiso calc R 1 . . H
H2A .8547 .5937 .4840 .109 Uiso calc R 1 . . H
H2B .7578 .5285 .4374 .109 Uiso calc R 1 . . H
H4A .7518 .1712 .4230 .105 Uiso calc R 1 . . H
H4B .8476 .0777 .4618 .105 Uiso calc R 1 . . H
H5A .9584 .1908 .4042 .073 Uiso calc R 1 . . H
H7A .6992 .0405 .3265 .079 Uiso calc R 1 . . H
H7B .7467 -.0269 .2717 .079 Uiso calc R 1 . . H
H8A .7774 .2470 .2419 .060 Uiso calc R 1 . . H
H9A .7095 .3743 .3457 .060 Uiso calc R 1 . . H
H11A .7781 .5842 .2585 .075 Uiso calc R 1 . . H
H11B .7377 .6516 .3157 .075 Uiso calc R 1 . . H
H12A .5689 .5645 .2748 .076 Uiso calc R 1 . . H
H12B .6083 .6791 .2261 .076 Uiso calc R 1 . . H
H14A .5765 .2551 .2685 .060 Uiso calc R 1 . . H
H15A .5604 .0098 .2140 .075 Uiso calc R 1 . . H
H15B .6227 .0847 .1659 .075 Uiso calc R 1 . . H
H16A .4699 .1795 .1142 .075 Uiso calc R 1 . . H
H16B .4148 .1444 .1696 .075 Uiso calc R 1 . . H
H17A .4400 .4086 .2051 .066 Uiso calc R 1 . . H
H18A .6433 .5491 .1305 .074 Uiso calc R 1 . . H
H18B .6448 .3481 .1230 .074 Uiso calc R 1 . . H
H18C .7323 .4400 .1694 .074 Uiso calc R 1 . . H
H19A .9374 .3070 .2830 .077 Uiso calc R 1 . . H
H19B 1.0170 .3815 .3379 .077 Uiso calc R 1 . . H
H19C .9431 .5064 .2949 .077 Uiso calc R 1 . . H
H20A .4624 .4787 .0843 .068 Uiso calc R 1 . . H
H21A .5081 .7310 .1344 .097 Uiso calc R 1 . . H
H21B .4174 .7178 .1707 .097 Uiso calc R 1 . . H
H21C .3933 .7585 .1009 .097 Uiso calc R 1 . . H
H22A .3058 .3292 .1010 .084 Uiso calc R 1 . . H
H22B .2742 .5031 .1283 .084 Uiso calc R 1 . . H
H23A .2866 .6339 .0313 .089 Uiso calc R 1 . . H
H23B .2917 .4459 .0065 .089 Uiso calc R 1 . . H

loop_
_atom_site_aniso_label
_atom_site_aniso_U_11
_atom_site_aniso_U_22
_atom_site_aniso_U_33
_atom_site_aniso_U_12
_atom_site_aniso_U_13
_atom_site_aniso_U_23
O1 .113(3) .209(6) .063(3) -.049(3) .002(2) .012(3)
O2 .094(3) .053(2) .120(3) .012(2) -.007(2) .009(2)
O3 .053(2) .076(3) .242(6) -.003(2) .010(3) -.003(3)
O4 .049(2) .087(3) .143(4) .008(2) .000(2) .006(3)
O5 .127(7) .159(10) .181(9) .023(8) -.072(6) -.006(9)
C1 .066(3) .070(4) .070(3) -.002(3) -.010(3) .002(3)
C2 .087(4) .109(5) .078(4) .007(4) .016(3) -.028(4)
C3 .075(4) .132(6) .063(4) -.010(4) .009(3) .005(4)
C4 .088(4) .092(5) .081(4) -.010(4) .012(3) .026(4)
C5 .053(3) .061(3) .064(3) .002(3) .002(2) .017(3)
C6 .078(4) .037(3) .078(4) -.002(3) .006(3) .020(3)
C7 .068(3) .043(3) .081(3) .001(3) .000(3) .011(3)
C8 .049(3) .038(3) .062(3) -.001(2) .012(2) .004(2)
C9 .052(3) .039(3) .057(3) -.002(2) .008(2) .003(3)
C10 .046(3) .050(3) .056(3) -.003(2) .002(2) .002(3)
C11 .059(3) .047(3) .075(3) -.001(2) -.006(3) -.008(3)
C12 .055(3) .046(3) .082(4) .008(2) -.002(3) -.004(3)
C13 .043(3) .044(3) .053(3) .001(2) .010(2) .000(2)
C14 .048(3) .048(3) .057(3) .000(2) .012(2) -.003(3)
C15 .065(3) .047(3) .075(3) -.009(3) .012(3) -.005(3)
C16 .050(3) .058(3) .078(3) -.010(3) .007(2) .000(3)
C17 .042(2) .064(3) .059(3) .003(3) .010(2) -.005(3)
C18 .049(3) .063(3) .071(3) -.004(2) .009(2) .011(3)
C19 .051(3) .063(3) .077(3) -.004(3) .007(2) .006(3)
C20 .041(2) .059(3) .069(3) .000(2) .005(2) -.004(3)
C21 .073(4) .066(4) .093(4) .016(3) -.011(3) -.007(3)
C22 .046(3) .082(4) .078(3) .004(3) .000(2) .001(3)
C23 .040(3) .093(4) .084(3) -.003(3) -.001(2) .004(4)
C24 .044(3) .077(4) .068(3) .002(3) -.005(2) -.001(3)

loop_
_atom_type_symbol
_atom_type_description
_atom_type_scat_dispersion_real
_atom_type_scat_dispersion_imag
_atom_type_scat_source
C C .0033 .0016 'International Tables Vol C Tables 4.2.6.8 and 6.1.1.4'
H H .0000 .0000 'International Tables Vol C Tables 4.2.6.8 and 6.1.1.4'
O O .0106 .0060 'International Tables Vol C Tables 4.2.6.8 and 6.1.1.4'

loop_
_geom_angle_atom_site_label_1
_geom_angle_atom_site_label_2
_geom_angle_atom_site_label_3
_geom_angle
_geom_angle_publ_flag
C2 C1 C10 115.9(4) ?
C3 C2 C1 111.2(5) ?
O1 C3 C2 123.4(7) ?
O1 C3 C4 121.5(7) ?
C2 C3 C4 115.1(5) ?
C3 C4 C5 113.3(5) ?
C6 C5 C4 109.9(4) ?
C6 C5 C10 111.5(4) ?
C4 C5 C10 113.6(4) ?
O2 C6 C7 121.5(5) ?
O2 C6 C5 122.4(5) ?
C7 C6 C5 116.1(5) ?
C6 C7 C8 112.0(4) ?
C7 C8 C14 111.9(4) ?
C7 C8 C9 112.3(3) ?
C14 C8 C9 108.9(3) ?
C11 C9 C8 111.4(3) ?
C11 C9 C10 113.7(4) ?
C8 C9 C10 112.2(4) ?
C19 C10 C1 107.6(4) ?
C19 C10 C5 108.0(4) ?
C1 C10 C5 107.1(4) ?
C19 C10 C9 111.5(4) ?
C1 C10 C9 113.2(4) ?
C5 C10 C9 109.2(4) ?
C9 C11 C12 113.5(4) ?
C13 C12 C11 112.4(4) ?
C12 C13 C18 110.8(4) ?
C12 C13 C14 106.5(3) ?
C18 C13 C14 112.1(4) ?
C12 C13 C17 116.3(4) ?
C18 C13 C17 110.4(4) ?
C14 C13 C17 100.2(3) ?
C15 C14 C8 118.7(4) ?
C15 C14 C13 104.4(3) ?
C8 C14 C13 115.0(4) ?
C14 C15 C16 102.8(4) ?
C17 C16 C15 107.3(4) ?
C20 C17 C16 112.2(4) ?
C20 C17 C13 119.5(4) ?
C16 C17 C13 103.7(3) ?
C21 C20 C17 112.3(4) ?
C21 C20 C22 109.7(4) ?
C17 C20 C22 110.3(4) ?
C23 C22 C20 113.1(4) ?
C24 C23 C22 114.2(4) ?
O3 C24 O4 121.8(4) ?
O3 C24 C23 120.7(5) y
O4 C24 C23 117.4(5) y
C24 O3 H3 109.5 ?
C24 O4 H4 109.5 ?
C2 C1 H1A 108.3 ?
C10 C1 H1A 108.3 ?
C2 C1 H1B 108.3 ?
C10 C1 H1B 108.3 ?
H1A C1 H1B 107.4 ?
C3 C2 H2A 109.4 ?
C1 C2 H2A 109.4 ?
C3 C2 H2B 109.4 ?
C1 C2 H2B 109.4 ?
H2A C2 H2B 108.0 ?
C3 C4 H4A 108.9 ?
C5 C4 H4A 108.9 ?
C3 C4 H4B 108.9 ?
C5 C4 H4B 108.9 ?
H4A C4 H4B 107.7 ?
C6 C5 H5A 107.2 ?
C4 C5 H5A 107.2 ?
C10 C5 H5A 107.2 ?
C6 C7 H7A 109.2 ?
C8 C7 H7A 109.2 ?
C6 C7 H7B 109.2 ?
C8 C7 H7B 109.2 ?
H7A C7 H7B 107.9 ?
C7 C8 H8A 107.8 ?
C14 C8 H8A 107.8 ?
C9 C8 H8A 107.8 ?
C11 C9 H9A 106.3 ?
C8 C9 H9A 106.3 ?
C10 C9 H9A 106.3 ?
C9 C11 H11A 108.9 ?
C12 C11 H11A 108.9 ?
C9 C11 H11B 108.9 ?
C12 C11 H11B 108.9 ?
H11A C11 H11B 107.7 ?
C13 C12 H12A 109.1 ?
C11 C12 H12A 109.1 ?
C13 C12 H12B 109.1 ?
C11 C12 H12B 109.1 ?
H12A C12 H12B 107.9 ?
C15 C14 H14A 105.9 ?
C8 C14 H14A 105.9 ?
C13 C14 H14A 105.9 ?
C14 C15 H15A 111.2 ?
C16 C15 H15A 111.2 ?
C14 C15 H15B 111.2 ?
C16 C15 H15B 111.2 ?
H15A C15 H15B 109.1 ?
C17 C16 H16A 110.2 ?
C15 C16 H16A 110.2 ?
C17 C16 H16B 110.2 ?
C15 C16 H16B 110.2 ?
H16A C16 H16B 108.5 ?
C20 C17 H17A 106.9 ?
C16 C17 H17A 106.9 ?
C13 C17 H17A 106.9 ?
C13 C18 H18A 109.5 ?
C13 C18 H18B 109.5 ?
H18A C18 H18B 109.5 ?
C13 C18 H18C 109.5 ?
H18A C18 H18C 109.5 ?
H18B C18 H18C 109.5 ?
C10 C19 H19A 109.5 ?
C10 C19 H19B 109.5 ?
H19A C19 H19B 109.5 ?
C10 C19 H19C 109.5 ?
H19A C19 H19C 109.5 ?
H19B C19 H19C 109.5 ?
C21 C20 H20A 108.2 ?
C17 C20 H20A 108.2 ?
C22 C20 H20A 108.2 ?
C20 C21 H21A 109.5 ?
C20 C21 H21B 109.5 ?
H21A C21 H21B 109.5 ?
C20 C21 H21C 109.5 ?
H21A C21 H21C 109.5 ?
H21B C21 H21C 109.5 ?
C23 C22 H22A 109.0 ?
C20 C22 H22A 109.0 ?
C23 C22 H22B 109.0 ?
C20 C22 H22B 109.0 ?
H22A C22 H22B 107.8 ?
C24 C23 H23A 108.7 ?
C22 C23 H23A 108.7 ?
C24 C23 H23B 108.7 ?
C22 C23 H23B 108.7 ?
H23A C23 H23B 107.6 ?

loop_
_geom_bond_atom_site_label_1
_geom_bond_atom_site_label_2
_geom_bond_site_symmetry_2
_geom_bond_distance
_geom_bond_publ_flag
O1 C3 . 1.214(6) ?
O2 C6 . 1.213(5) ?
O3 C24 . 1.230(6) y
O4 C24 . 1.246(6) y
C1 C2 . 1.505(7) ?
C1 C10 . 1.534(6) ?
C2 C3 . 1.488(8) ?
C3 C4 . 1.507(8) ?
C4 C5 . 1.540(7) ?
C5 C6 . 1.506(7) ?
C5 C10 . 1.548(6) ?
C6 C7 . 1.504(6) ?
C7 C8 . 1.517(6) ?
C8 C14 . 1.533(6) ?
C8 C9 . 1.538(6) ?
C9 C11 . 1.532(6) ?
C9 C10 . 1.558(6) ?
C10 C19 . 1.524(6) ?
C11 C12 . 1.548(5) ?
C12 C13 . 1.534(6) ?
C13 C18 . 1.535(5) ?
C13 C14 . 1.536(6) ?
C13 C17 . 1.551(5) ?
C14 C15 . 1.515(6) ?
C15 C16 . 1.548(6) ?
C16 C17 . 1.548(7) ?
C17 C20 . 1.539(6) ?
C20 C21 . 1.526(7) ?
C20 C22 . 1.544(5) ?
C22 C23 . 1.522(6) ?
C23 C24 . 1.486(6) ?
O3 H3 . .8200 ?
O4 H4 . .8200 ?
O5 HO5A . .8037 ?
C1 H1A . .9700 ?
C1 H1B . .9700 ?
C2 H2A . .9700 ?
C2 H2B . .9700 ?
C4 H4A . .9700 ?
C4 H4B . .9700 ?
C5 H5A . .9800 ?
C7 H7A . .9700 ?
C7 H7B . .9700 ?
C8 H8A . .9800 ?
C9 H9A . .9800 ?
C11 H11A . .9700 ?
C11 H11B . .9700 ?
C12 H12A . .9700 ?
C12 H12B . .9700 ?
C14 H14A . .9800 ?
C15 H15A . .9700 ?
C15 H15B . .9700 ?
C16 H16A . .9700 ?
C16 H16B . .9700 ?
C17 H17A . .9800 ?
C18 H18A . .9600 ?
C18 H18B . .9600 ?
C18 H18C . .9600 ?
C19 H19A . .9600 ?
C19 H19B . .9600 ?
C19 H19C . .9600 ?
C20 H20A . .9800 ?
C21 H21A . .9600 ?
C21 H21B . .9600 ?
C21 H21C . .9600 ?
C22 H22A . .9700 ?
C22 H22B . .9700 ?
C23 H23A . .9700 ?
C23 H23B . .9700 ?

loop_
_geom_torsion_atom_site_label_1
_geom_torsion_atom_site_label_2
_geom_torsion_atom_site_label_3
_geom_torsion_atom_site_label_4
_geom_torsion
C10 C1 C2 C3 54.3(6)
C1 C2 C3 O1 133.0(5)
C1 C2 C3 C4 -48.1(6)
O1 C3 C4 C5 -134.2(5)
C2 C3 C4 C5 46.9(7)
C3 C4 C5 C6 -175.0(5)
C3 C4 C5 C10 -49.3(6)
C4 C5 C6 O2 -105.3(6)
C10 C5 C6 O2 127.8(5)
C4 C5 C6 C7 74.6(5)
C10 C5 C6 C7 -52.3(5)
O2 C6 C7 C8 -130.5(5)
C5 C6 C7 C8 49.6(6)
C6 C7 C8 C14 -172.4(4)
C6 C7 C8 C9 -49.5(5)
C7 C8 C9 C11 -176.8(4)
C14 C8 C9 C11 -52.2(5)
C7 C8 C9 C10 54.4(5)
C14 C8 C9 C10 179.0(4)
C2 C1 C10 C19 -171.2(4)
C2 C1 C10 C5 -55.3(5)
C2 C1 C10 C9 65.1(6)
C6 C5 C10 C19 -68.0(5)
C4 C5 C10 C19 167.1(4)
C6 C5 C10 C1 176.4(4)
C4 C5 C10 C1 51.5(5)
C6 C5 C10 C9 53.5(5)
C4 C5 C10 C9 -71.4(5)
C11 C9 C10 C19 -63.9(5)
C8 C9 C10 C19 63.6(5)
C11 C9 C10 C1 57.5(5)
C8 C9 C10 C1 -174.9(4)
C11 C9 C10 C5 176.8(4)
C8 C9 C10 C5 -55.7(5)
C8 C9 C11 C12 51.7(5)
C10 C9 C11 C12 179.6(4)
C9 C11 C12 C13 -54.0(6)
C11 C12 C13 C18 -67.5(5)
C11 C12 C13 C14 54.7(5)
C11 C12 C13 C17 165.4(4)
C7 C8 C14 C15 -51.5(6)
C9 C8 C14 C15 -176.3(4)
C7 C8 C14 C13 -176.1(4)
C9 C8 C14 C13 59.1(5)
C12 C13 C14 C15 168.6(4)
C18 C13 C14 C15 -70.1(4)
C17 C13 C14 C15 47.0(4)
C12 C13 C14 C8 -59.6(4)
C18 C13 C14 C8 61.7(5)
C17 C13 C14 C8 178.9(4)
C8 C14 C15 C16 -166.9(4)
C13 C14 C15 C16 -37.2(4)
C14 C15 C16 C17 12.9(5)
C15 C16 C17 C20 146.0(4)
C15 C16 C17 C13 15.6(5)
C12 C13 C17 C20 82.5(5)
C18 C13 C17 C20 -44.8(5)
C14 C13 C17 C20 -163.2(4)
C12 C13 C17 C16 -151.7(4)
C18 C13 C17 C16 81.0(4)
C14 C13 C17 C16 -37.4(4)
C16 C17 C20 C21 -177.0(4)
C13 C17 C20 C21 -55.3(5)
C16 C17 C20 C22 60.4(5)
C13 C17 C20 C22 -177.9(4)
C21 C20 C22 C23 73.4(6)
C17 C20 C22 C23 -162.4(4)
C20 C22 C23 C24 -166.1(5)
C22 C23 C24 O3 -63.8(7)
C22 C23 C24 O4 113.8(6)
